data_1504218
loop_
_publ_author_name
'Yoshida, Masahiro'
'Higuchi, Mariko'
'Shishido, Kozo'

_publ_section_title
;
 Stereoselective construction of substituted chromans by
 palladium-catalyzed cyclization of propargylic carbonates with
 2-(2-hydroxyphenyl)acetates.
;
_journal_issue 20
_journal_name_full 'Organic letters'
_journal_page_first 4752
_journal_page_last 4755
_journal_paper_doi 10.1021/ol901964z
_journal_volume 11
_journal_year 2009
_chemical_formula_moiety 'C26 H21 O3 '
_chemical_formula_sum 'C26 H21 O3'
_chemical_formula_weight 381.45
_space_group_IT_number 1
_symmetry_cell_setting triclinic
_symmetry_Int_Tables_number 1
_symmetry_space_group_name_Hall 'P 1'
_symmetry_space_group_name_H-M 'P 1'
_cell_angle_alpha 82.230(2)
_cell_angle_beta 89.149(2)
_cell_angle_gamma 77.425(2)
_cell_formula_units_Z 2
_cell_length_a 8.4452(8)
_cell_length_b 10.6647(9)
_cell_length_c 11.566(1)
_cell_measurement_reflns_used 9493
_cell_measurement_temperature 296.1
_cell_measurement_theta_max 27.4
_cell_measurement_theta_min 3.0
_cell_volume 1007.26(15)
_computing_cell_refinement PROCESS-AUTO
_computing_data_collection PROCESS-AUTO
_computing_data_reduction CrystalStructure
_computing_publication_material 'CrystalStructure 3.6.0'
_computing_structure_refinement CRYSTALS
_computing_structure_solution SIR97
_diffrn_detector_area_resol_mean 10.00
_diffrn_measured_fraction_theta_full 0.9834
_diffrn_measured_fraction_theta_max 0.9834
_diffrn_measurement_device_type 'Rigaku RAXIS-RAPID'
_diffrn_measurement_method \w
_diffrn_radiation_type 'Mo K\a'
_diffrn_radiation_wavelength 0.7107
_diffrn_reflns_av_R_equivalents 0.039
_diffrn_reflns_limit_h_max 10
_diffrn_reflns_limit_h_min -10
_diffrn_reflns_limit_k_max 13
_diffrn_reflns_limit_k_min -13
_diffrn_reflns_limit_l_max 14
_diffrn_reflns_limit_l_min -14
_diffrn_reflns_number 9158
_diffrn_reflns_theta_full 27.43
_diffrn_reflns_theta_max 27.43
_exptl_absorpt_coefficient_mu 0.081
_exptl_absorpt_correction_type none
_exptl_crystal_colour colorless
_exptl_crystal_density_diffrn 1.258
_exptl_crystal_density_method 'not measured'
_exptl_crystal_description block
_exptl_crystal_F_000 402.00
_exptl_crystal_size_max 0.50
_exptl_crystal_size_mid 0.40
_exptl_crystal_size_min 0.30
_refine_diff_density_max 1.27
_refine_diff_density_min -0.71
_refine_ls_extinction_method none
_refine_ls_goodness_of_fit_ref 0.875
_refine_ls_hydrogen_treatment refall
_refine_ls_number_parameters 565
_refine_ls_number_reflns 9139
_refine_ls_R_factor_gt 0.0840
_refine_ls_shift/su_max 4.0190
_refine_ls_structure_factor_coef F
_refine_ls_weighting_details 'w = 1/[0.0300Fo^2^ + 1.9990\s(Fo^2^)]'
_refine_ls_weighting_scheme calc
_refine_ls_wR_factor_ref 0.1910
_reflns_number_gt 6623
_reflns_number_total 9158
_reflns_threshold_expression F^2^>2.0\s(F^2^)
_cod_data_source_file ol901964z_si_002.cif
_cod_data_source_block '_MHB-5-049-1______________'
_cod_original_cell_volume 1007.3(2)
_cod_original_formula_sum 'C26 H21 O3 '
_cod_database_code 1504218

loop_
_symmetry_equiv_pos_site_id
_symmetry_equiv_pos_as_xyz
1 +X,+Y,+Z

loop_
_atom_site_label
_atom_site_type_symbol
_atom_site_fract_x
_atom_site_fract_y
_atom_site_fract_z
_atom_site_U_iso_or_equiv
_atom_site_adp_type
_atom_site_occupancy
_atom_site_symmetry_multiplicity
_atom_site_calc_flag
_atom_site_refinement_flags
O(3) O 0.9425(5) -0.0410(5) 1.5411(4) 0.052(1) Uani 1.00 1 d .
O(4) O 0.3565(5) 0.6116(4) 0.8907(4) 0.039(1) Uani 1.00 1 d .
O(5) O 0.2133(7) 0.7895(5) 0.6291(4) 0.069(1) Uani 1.00 1 d .
O(2) O 0.9350(6) -0.1885(5) 1.4173(5) 0.056(1) Uani 1.00 1 d .
O(1) O 0.7919(5) -0.0031(4) 1.1588(3) 0.041(1) Uani 1.00 1 d .
O(6) O 0.2018(6) 0.6539(5) 0.5047(5) 0.062(1) Uani 1.00 1 d .
C(32) C 0.4859(7) 0.6544(6) 0.8363(5) 0.040(1) Uani 1.00 1 d .
C(52) C 0.055(1) 0.239(1) 0.635(1) 0.100(4) Uani 1.00 1 d .
C(24) C 0.2798(6) 0.5322(5) 0.8350(4) 0.034(1) Uani 1.00 1 d .
C(51) C 0.170(1) 0.174(1) 0.554(1) 0.081(3) Uani 1.00 1 d .
C(50) C 0.179(1) 0.248(1) 0.4434(9) 0.085(3) Uani 1.00 1 d .
C(49) C 0.090(1) 0.378(1) 0.4248(9) 0.104(4) Uani 1.00 1 d .
C(27) C 0.5177(6) 0.6502(5) 0.7186(5) 0.034(1) Uani 1.00 1 d .
C(10) C 1.0044(7) 0.1095(5) 1.1678(5) 0.040(1) Uani 1.00 1 d .
C(14) C 1.2827(9) 0.0068(7) 0.8636(6) 0.059(2) Uani 1.00 1 d .
C(2) C 0.7926(7) 0.1261(6) 1.3218(5) 0.034(1) Uani 1.00 1 d .
C(22) C 0.6350(8) 0.3409(6) 1.3688(5) 0.048(2) Uani 1.00 1 d .
C(18) C 0.5527(7) 0.2681(6) 1.1927(6) 0.046(2) Uani 1.00 1 d .
C(48) C -0.015(1) 0.423(1) 0.498(1) 0.112(4) Uani 1.00 1 d .
C(47) C -0.037(1) 0.357(1) 0.6028(9) 0.097(4) Uani 1.00 1 d .
C(8) C 0.5679(7) -0.0976(6) 1.1407(6) 0.046(2) Uani 1.00 1 d .
C(16) C 1.0673(8) -0.0283(6) 0.9945(6) 0.048(2) Uani 1.00 1 d .
C(19) C 0.4371(8) 0.3815(7) 1.1693(5) 0.044(2) Uani 1.00 1 d .
C(46) C 0.2643(7) 0.6904(6) 0.5916(4) 0.036(1) Uani 1.00 1 d .
C(17) C 0.6535(6) 0.2475(4) 1.2918(4) 0.027(1) Uani 1.00 1 d .
C(42) C -0.1587(8) 0.5016(7) 1.1175(7) 0.054(2) Uani 1.00 1 d .
C(45) C 0.0828(6) 0.6320(6) 1.0492(5) 0.040(1) Uani 1.00 1 d .
C(4) C 0.6266(7) -0.0425(6) 1.3311(5) 0.043(2) Uani 1.00 1 d .
C(41) C -0.0654(8) 0.4661(8) 1.0262(7) 0.058(2) Uani 1.00 1 d .
C(39) C 0.1450(7) 0.5027(6) 0.8836(5) 0.040(1) Uani 1.00 1 d .
C(11) C 1.0921(6) 0.0699(5) 1.0613(4) 0.030(1) Uani 1.00 1 d .
C(26) C 0.4134(7) 0.5896(6) 0.6458(5) 0.040(2) Uani 1.00 1 d .
C(23) C 0.8782(7) -0.0791(6) 1.4534(5) 0.043(1) Uani 1.00 1 d .
C(40) C 0.0562(7) 0.5363(7) 0.9924(6) 0.051(2) Uani 1.00 1 d .
C(15) C 1.1634(9) -0.0535(7) 0.9012(6) 0.050(2) Uani 1.00 1 d .
C(6) C 0.3974(8) -0.1394(8) 1.3046(7) 0.057(2) Uani 1.00 1 d .
C(36) C 0.7336(8) 0.1308(6) 0.8022(6) 0.046(2) Uani 1.00 1 d .
C(30) C 0.7129(9) 0.7542(7) 0.8600(7) 0.056(2) Uani 1.00 1 d .
C(33) C 0.4896(8) 0.3642(7) 0.7557(5) 0.044(2) Uani 1.00 1 d .
C(20) C 0.4200(9) 0.4745(7) 1.2398(6) 0.056(2) Uani 1.00 1 d .
C(25) C 0.3571(7) 0.4811(6) 0.7300(5) 0.037(1) Uani 1.00 1 d .
C(37) C 0.632(1) 0.1526(7) 0.7077(7) 0.067(2) Uani 1.00 1 d .
C(7) C 0.4374(8) -0.1455(6) 1.1883(6) 0.048(2) Uani 1.00 1 d .
C(28) C 0.655(1) 0.6961(7) 0.6755(6) 0.060(2) Uani 1.00 1 d .
C(34) C 0.5913(8) 0.3385(6) 0.8540(6) 0.045(2) Uani 1.00 1 d .
C(3) C 0.7316(7) 0.0155(5) 1.3990(5) 0.037(1) Uani 1.00 1 d .
C(1) C 0.8705(7) 0.0745(5) 1.2116(5) 0.038(1) Uani 1.00 1 d .
C(44) C -0.0121(8) 0.6695(7) 1.1465(5) 0.050(2) Uani 1.00 1 d .
C(31) C 0.5831(8) 0.7065(6) 0.9069(5) 0.043(2) Uani 1.00 1 d .
C(35) C 0.7119(8) 0.2242(7) 0.8796(6) 0.053(2) Uani 1.00 1 d .
C(5) C 0.4974(6) -0.0926(7) 1.3768(5) 0.044(2) Uani 1.00 1 d .
C(12) C 1.2143(7) 0.1348(6) 1.0212(6) 0.043(2) Uani 1.00 1 d .
C(38) C 0.5167(8) 0.2674(7) 0.6823(5) 0.044(2) Uani 1.00 1 d .
C(29) C 0.7476(8) 0.7499(7) 0.7409(7) 0.055(2) Uani 1.00 1 d .
C(9) C 0.6616(6) -0.0493(5) 1.2118(5) 0.036(1) Uani 1.00 1 d .
C(43) C -0.1345(7) 0.5968(7) 1.1808(5) 0.052(2) Uani 1.00 1 d .
C(21) C 0.5162(9) 0.4560(7) 1.3425(5) 0.049(2) Uani 1.00 1 d .
C(13) C 1.310(1) 0.1055(9) 0.9187(7) 0.061(2) Uani 1.00 1 d .
H(37) H 0.2319 0.0888 0.5791 0.096 Uiso 1.00 1 c R
H(39) H 0.1062 0.4339 0.3562 0.115 Uiso 1.00 1 c R
H(38) H 0.2445 0.2054 0.3867 0.102 Uiso 1.00 1 c R
H(42) H 0.0432 0.1965 0.7111 0.120 Uiso 1.00 1 c R
H(41) H -0.1239 0.3913 0.6506 0.118 Uiso 1.00 1 c R
H(40) H -0.0746 0.5105 0.4846 0.128 Uiso 1.00 1 c R
H(26) H 0.0016 0.7352 1.1910 0.057 Uiso 1.00 1 c R
H(1) H 0.8974 0.1409 1.3728 0.039 Uiso 1.00 1 c R
H(2) H 0.6526 0.0590 1.4688 0.041 Uiso 1.00 1 c R
H(3) H 0.4625 -0.0680 1.4748 0.049 Uiso 1.00 1 c R
H(4) H 0.2918 -0.1789 1.3504 0.069 Uiso 1.00 1 c R
H(5) H 0.3604 -0.1825 1.1250 0.057 Uiso 1.00 1 c R
H(6) H 0.6054 -0.1087 1.0476 0.052 Uiso 1.00 1 c R
H(13) H 0.5702 0.1906 1.1366 0.054 Uiso 1.00 1 c R
H(14) H 0.3597 0.3927 1.0813 0.052 Uiso 1.00 1 c R
H(15) H 0.3369 0.5684 1.2269 0.062 Uiso 1.00 1 c R
H(16) H 0.5154 0.5360 1.3962 0.056 Uiso 1.00 1 c R
H(17) H 0.7149 0.3263 1.4439 0.056 Uiso 1.00 1 c R
H(7) H 1.0400 0.1900 1.2212 0.045 Uiso 1.00 1 c R
H(8) H 1.2426 0.2018 1.0720 0.051 Uiso 1.00 1 c R
H(9) H 1.4016 0.1601 0.9045 0.068 Uiso 1.00 1 c R
H(10) H 1.3481 -0.0300 0.7781 0.065 Uiso 1.00 1 c R
H(11) H 1.1421 -0.1219 0.8634 0.055 Uiso 1.00 1 c R
H(12) H 0.9697 -0.1021 1.0266 0.053 Uiso 1.00 1 c R
H(18) H 1.0466 -0.1099 1.5662 0.060 Uiso 1.00 1 c R
H(19) H 0.2614 0.4616 0.6713 0.043 Uiso 1.00 1 c R
H(20) H 0.4924 0.5528 0.5805 0.046 Uiso 1.00 1 c R
H(21) H 0.6871 0.6744 0.5818 0.069 Uiso 1.00 1 c R
H(22) H 0.8378 0.7811 0.7081 0.064 Uiso 1.00 1 c R
H(23) H 0.7916 0.7864 0.9193 0.065 Uiso 1.00 1 c R
H(24) H 0.5470 0.7109 0.9970 0.051 Uiso 1.00 1 c R
H(35) H 0.1052 0.4547 0.8388 0.047 Uiso 1.00 1 c R
H(29) H -0.0417 0.3768 0.9709 0.066 Uiso 1.00 1 c R
H(28) H -0.2599 0.4557 1.1462 0.060 Uiso 1.00 1 c R
H(27) H -0.2022 0.6144 1.2457 0.058 Uiso 1.00 1 c R
H(25) H 0.1781 0.6951 1.0232 0.045 Uiso 1.00 1 c R
H(34) H 0.4298 0.2717 0.6061 0.051 Uiso 1.00 1 c R
H(33) H 0.6310 0.0623 0.6637 0.077 Uiso 1.00 1 c R
H(32) H 0.8372 0.0322 0.8270 0.050 Uiso 1.00 1 c R
H(31) H 0.7871 0.2188 0.9567 0.061 Uiso 1.00 1 c R
H(30) H 0.5716 0.4046 0.9249 0.052 Uiso 1.00 1 c R
H(36) H 0.1041 0.7214 0.4771 0.071 Uiso 1.00 1 c R

loop_
_atom_site_aniso_label
_atom_site_aniso_U_11
_atom_site_aniso_U_22
_atom_site_aniso_U_33
_atom_site_aniso_U_12
_atom_site_aniso_U_13
_atom_site_aniso_U_23
O(3) 0.049(3) 0.056(3) 0.045(2) 0.004(2) -0.018(2) -0.008(2)
O(4) 0.039(2) 0.037(2) 0.040(2) -0.008(2) 0.005(2) -0.002(2)
O(5) 0.080(3) 0.061(3) 0.053(3) 0.025(3) -0.037(2) -0.021(2)
O(2) 0.050(3) 0.040(2) 0.067(3) 0.013(2) -0.016(2) -0.006(2)
O(1) 0.036(2) 0.045(2) 0.044(2) -0.004(2) -0.001(2) -0.013(2)
O(6) 0.060(3) 0.053(3) 0.064(3) 0.014(2) -0.027(2) -0.016(2)
C(32) 0.030(3) 0.038(3) 0.046(3) -0.004(2) -0.009(2) 0.009(3)
C(52) 0.067(6) 0.134(8) 0.100(8) -0.049(6) -0.038(5) 0.034(6)
C(24) 0.037(3) 0.032(3) 0.028(2) -0.003(2) -0.007(2) 0.010(2)
C(51) 0.071(7) 0.073(6) 0.097(7) -0.019(6) 0.003(5) 0.007(5)
C(50) 0.059(6) 0.117(8) 0.079(6) -0.025(6) -0.009(5) 0.001(6)
C(49) 0.086(7) 0.12(1) 0.081(6) -0.024(7) 0.003(5) 0.069(6)
C(27) 0.029(3) 0.029(2) 0.039(3) -0.001(2) -0.002(2) 0.002(2)
C(10) 0.039(3) 0.032(3) 0.042(3) 0.002(2) 0.011(2) 0.003(2)
C(14) 0.068(4) 0.046(4) 0.047(4) 0.007(3) 0.014(3) 0.019(3)
C(2) 0.037(3) 0.031(3) 0.029(2) 0.002(2) 0.001(2) -0.002(2)
C(22) 0.061(3) 0.047(3) 0.031(3) 0.000(3) 0.001(2) -0.005(3)
C(18) 0.046(3) 0.046(3) 0.042(3) -0.002(3) -0.010(3) 0.001(3)
C(48) 0.072(5) 0.101(7) 0.15(1) -0.033(5) -0.037(6) 0.068(7)
C(47) 0.083(6) 0.14(1) 0.074(6) -0.031(6) -0.030(5) -0.011(7)
C(8) 0.033(3) 0.035(3) 0.059(4) 0.007(2) -0.005(3) 0.001(3)
C(16) 0.063(4) 0.023(3) 0.046(3) 0.007(3) 0.005(3) 0.006(3)
C(19) 0.053(4) 0.037(3) 0.040(3) -0.002(3) -0.014(3) -0.003(3)
C(46) 0.027(3) 0.038(3) 0.028(2) 0.017(2) -0.009(2) 0.004(2)
C(17) 0.024(2) 0.020(2) 0.027(2) 0.006(2) 0.001(2) 0.009(2)
C(42) 0.042(3) 0.048(3) 0.059(4) 0.004(3) 0.019(3) 0.019(3)
C(45) 0.023(3) 0.043(3) 0.046(3) 0.007(2) 0.000(2) -0.002(3)
C(4) 0.036(3) 0.041(3) 0.041(3) 0.005(2) -0.003(2) 0.011(3)
C(41) 0.045(4) 0.045(4) 0.076(4) -0.004(3) 0.015(3) 0.015(3)
C(39) 0.041(3) 0.032(3) 0.043(3) -0.004(2) -0.020(2) -0.002(2)
C(11) 0.027(2) 0.030(2) 0.027(2) 0.003(2) 0.002(2) 0.004(2)
C(26) 0.037(3) 0.044(3) 0.035(3) 0.003(3) -0.012(2) -0.000(3)
C(23) 0.053(3) 0.038(3) 0.037(3) -0.015(2) -0.001(2) 0.003(2)
C(40) 0.034(3) 0.040(3) 0.064(4) 0.006(3) 0.001(3) 0.019(3)
C(15) 0.045(3) 0.038(3) 0.055(4) 0.010(3) -0.004(3) 0.005(3)
C(6) 0.047(4) 0.064(5) 0.061(4) -0.013(3) -0.004(3) -0.004(4)
C(36) 0.044(3) 0.029(3) 0.052(3) 0.014(2) 0.006(3) 0.002(3)
C(30) 0.049(3) 0.052(4) 0.061(4) -0.008(3) -0.009(3) 0.006(3)
C(33) 0.049(3) 0.045(3) 0.039(3) -0.010(3) -0.004(2) -0.011(3)
C(20) 0.050(4) 0.058(4) 0.048(4) 0.002(3) 0.004(3) 0.010(3)
C(25) 0.037(3) 0.034(2) 0.036(3) 0.001(2) -0.020(2) -0.003(2)
C(37) 0.089(5) 0.041(4) 0.062(4) 0.010(3) 0.035(4) -0.016(4)
C(7) 0.035(3) 0.035(3) 0.073(4) -0.006(3) -0.017(3) -0.001(3)
C(28) 0.075(4) 0.043(3) 0.053(4) -0.007(3) 0.008(3) 0.009(3)
C(34) 0.053(4) 0.023(3) 0.054(3) 0.008(2) -0.021(3) -0.009(3)
C(3) 0.041(3) 0.028(3) 0.033(2) 0.004(2) 0.005(2) 0.004(2)
C(1) 0.031(3) 0.029(2) 0.046(3) 0.010(2) -0.005(2) -0.008(2)
C(44) 0.058(4) 0.051(4) 0.032(3) 0.003(3) 0.006(2) 0.003(3)
C(31) 0.046(3) 0.038(3) 0.043(3) -0.008(3) -0.009(2) -0.004(3)
C(35) 0.042(3) 0.047(3) 0.062(4) -0.001(3) -0.010(3) 0.003(3)
C(5) 0.020(2) 0.059(4) 0.041(3) 0.001(2) -0.006(2) 0.015(3)
C(12) 0.046(3) 0.030(3) 0.050(3) -0.002(2) -0.008(3) 0.000(3)
C(38) 0.044(4) 0.043(3) 0.039(3) 0.002(3) 0.000(3) -0.003(3)
C(29) 0.042(4) 0.046(4) 0.073(4) -0.013(3) -0.001(3) 0.019(3)
C(9) 0.034(3) 0.031(3) 0.038(3) 0.003(2) 0.007(2) -0.003(2)
C(43) 0.039(3) 0.064(4) 0.042(3) 0.007(3) 0.011(3) 0.005(3)
C(21) 0.062(4) 0.045(3) 0.032(3) 0.006(3) -0.010(3) -0.003(2)
C(13) 0.048(4) 0.065(5) 0.056(4) -0.002(4) 0.012(3) 0.018(4)

loop_
_atom_type_symbol
_atom_type_description
_atom_type_scat_dispersion_real
_atom_type_scat_dispersion_imag
_atom_type_scat_source
C C 0.003 0.002
;
International Tables for Crystallography
(1992, Vol. C, Tables 4.2.6.8 and 6.1.1.4)
;
H H 0.000 0.000
;
International Tables for Crystallography
(1992, Vol. C, Table 6.1.1.4)
;
O O 0.011 0.006
;
International Tables for Crystallography
(1992, Vol. C, Tables 4.2.6.8 and 6.1.1.4)
;

loop_
_geom_angle_atom_site_label_1
_geom_angle_atom_site_label_2
_geom_angle_atom_site_label_3
_geom_angle
O(3) C(23) O(2) 122.9(5)
O(3) C(23) C(3) 114.4(5)
C(24) O(4) C(32) 118.7(5)
O(4) C(32) C(27) 122.8(6)
O(4) C(32) C(31) 116.1(5)
O(4) C(24) C(39) 117.4(5)
O(4) C(24) C(25) 118.0(5)
O(5) C(46) C(26) 122.5(6)
O(5) C(46) O(6) 124.7(5)
O(2) C(23) C(3) 122.7(6)
O(1) C(1) C(2) 116.8(5)
C(9) O(1) C(1) 121.7(5)
O(1) C(1) C(10) 122.5(6)
O(1) C(9) C(4) 121.6(5)
O(1) C(9) C(8) 116.2(5)
O(6) C(46) C(26) 112.8(5)
C(32) C(27) C(26) 119.7(5)
C(31) C(32) C(27) 121.1(6)
C(32) C(27) C(28) 116.4(6)
C(32) C(31) C(30) 120.4(6)
C(52) C(51) C(50) 114.8(9)
C(47) C(52) C(51) 121(1)
C(52) C(47) C(48) 119(1)
C(24) C(39) C(40) 132.4(6)
C(25) C(24) C(39) 124.5(6)
C(24) C(25) C(26) 111.1(5)
C(24) C(25) C(33) 114.3(5)
C(51) C(50) C(49) 118(1)
C(50) C(49) C(48) 121(1)
C(49) C(48) C(47) 123(1)
C(27) C(26) C(46) 111.7(5)
C(27) C(26) C(25) 106.5(4)
C(28) C(27) C(26) 123.7(5)
C(27) C(28) C(29) 123.4(7)
C(1) C(10) C(11) 127.0(6)
C(10) C(11) C(16) 127.6(5)
C(10) C(11) C(12) 117.0(5)
C(10) C(1) C(2) 120.7(6)
C(14) C(15) C(16) 125.7(7)
C(13) C(14) C(15) 119.1(7)
C(14) C(13) C(12) 117.8(8)
C(3) C(2) C(17) 111.3(4)
C(1) C(2) C(17) 112.0(4)
C(2) C(17) C(18) 123.5(5)
C(2) C(17) C(22) 116.1(4)
C(2) C(3) C(23) 107.4(5)
C(2) C(3) C(4) 111.1(5)
C(1) C(2) C(3) 109.1(5)
C(22) C(17) C(18) 120.4(5)
C(21) C(22) C(17) 118.5(5)
C(22) C(21) C(20) 119.3(6)
C(17) C(18) C(19) 119.8(6)
C(18) C(19) C(20) 121.0(6)
C(9) C(8) C(7) 118.9(6)
C(8) C(7) C(6) 120.8(7)
C(8) C(9) C(4) 122.2(6)
C(16) C(11) C(12) 115.5(5)
C(15) C(16) C(11) 119.0(6)
C(19) C(20) C(21) 120.9(6)
C(46) C(26) C(25) 110.0(5)
C(42) C(41) C(40) 117.1(8)
C(43) C(42) C(41) 122.9(7)
C(42) C(43) C(44) 120.3(6)
C(45) C(40) C(39) 122.3(6)
C(45) C(40) C(41) 122.4(7)
C(44) C(45) C(40) 121.4(6)
C(45) C(44) C(43) 115.7(6)
C(4) C(3) C(23) 114.2(5)
C(9) C(4) C(3) 117.9(5)
C(5) C(4) C(3) 124.3(6)
C(9) C(4) C(5) 117.8(6)
C(4) C(5) C(6) 120.7(6)
C(41) C(40) C(39) 115.1(7)
C(11) C(12) C(13) 122.7(7)
C(26) C(25) C(33) 111.6(5)
C(5) C(6) C(7) 119.3(7)
C(36) C(37) C(38) 121.7(7)
C(35) C(36) C(37) 118.4(6)
C(36) C(35) C(34) 119.0(6)
C(29) C(30) C(31) 119.2(7)
C(30) C(29) C(28) 119.3(7)
C(34) C(33) C(25) 124.1(6)
C(38) C(33) C(25) 120.9(6)
C(38) C(33) C(34) 115.0(5)
C(33) C(34) C(35) 123.3(6)
C(33) C(38) C(37) 122.5(6)
H(18) O(3) C(23) 106.9828
H(36) O(6) C(46) 108.0817
C(32) C(31) H(24) 116.7896
C(52) C(51) H(37) 119.2000
H(42) C(52) C(51) 120.1761
H(42) C(52) C(47) 118.3529
C(52) C(47) H(41) 120.2067
C(24) C(39) H(35) 109.0530
C(24) C(25) H(19) 109.8036
H(37) C(51) C(50) 125.9651
C(51) C(50) H(38) 116.9102
C(50) C(49) H(39) 120.4252
H(38) C(50) C(49) 124.5173
H(39) C(49) C(48) 118.4260
C(49) C(48) H(40) 120.6412
C(27) C(26) H(20) 104.2456
C(27) C(28) H(21) 112.8096
H(7) C(10) C(11) 122.3406
H(7) C(10) C(1) 110.3387
H(10) C(14) C(15) 113.5976
C(14) C(15) H(11) 120.3388
C(14) C(13) H(9) 129.5016
H(10) C(14) C(13) 127.1383
H(1) C(2) C(17) 115.5309
H(1) C(2) C(3) 104.1782
C(2) C(3) H(2) 108.3093
H(1) C(2) C(1) 104.1641
H(17) C(22) C(17) 120.3689
H(17) C(22) C(21) 121.0419
C(22) C(21) H(16) 117.8928
C(18) C(19) H(14) 115.4017
H(13) C(18) C(19) 122.7681
H(13) C(18) C(17) 117.3834
H(40) C(48) C(47) 115.7316
C(48) C(47) H(41) 119.8461
H(6) C(8) C(7) 120.6598
C(8) C(7) H(5) 116.4565
H(6) C(8) C(9) 120.0535
H(12) C(16) C(11) 122.0364
H(12) C(16) C(15) 118.5117
C(16) C(15) H(11) 113.9027
H(14) C(19) C(20) 123.5278
C(19) C(20) H(15) 126.6079
C(46) C(26) H(20) 111.3118
C(42) C(41) H(29) 136.2554
H(28) C(42) C(41) 121.7105
H(28) C(42) C(43) 115.3548
C(42) C(43) H(27) 118.3107
H(25) C(45) C(40) 125.2188
H(25) C(45) C(44) 113.3017
C(45) C(44) H(26) 125.4936
C(4) C(3) H(2) 105.7137
C(4) C(5) H(3) 113.4245
H(29) C(41) C(40) 105.8427
H(35) C(39) C(40) 118.5564
C(11) C(12) H(8) 117.5136
C(26) C(25) H(19) 98.4913
H(20) C(26) C(25) 112.9224
C(23) C(3) H(2) 110.0017
H(4) C(6) C(7) 124.6368
C(6) C(7) H(5) 122.5462
H(4) C(6) C(5) 115.7992
C(6) C(5) H(3) 124.2840
H(32) C(36) C(37) 123.7834
C(36) C(37) H(33) 114.5675
C(36) C(35) H(31) 125.0984
H(32) C(36) C(35) 117.7552
C(30) C(31) H(24) 122.7379
H(23) C(30) C(31) 118.1428
H(23) C(30) C(29) 122.4070
C(30) C(29) H(22) 119.8909
C(33) C(25) H(19) 110.4553
C(33) C(34) H(30) 121.2412
C(33) C(38) H(34) 120.8357
H(15) C(20) C(21) 112.4663
C(20) C(21) H(16) 122.0740
C(37) C(38) H(34) 115.8823
H(33) C(37) C(38) 122.4657
H(21) C(28) C(29) 123.6044
C(28) C(29) H(22) 120.7189
H(30) C(34) C(35) 115.0949
C(34) C(35) H(31) 115.7872
H(26) C(44) C(43) 118.7340
C(44) C(43) H(27) 121.4146
H(8) C(12) C(13) 119.6124
C(12) C(13) H(9) 112.2316

loop_
_geom_bond_atom_site_label_1
_geom_bond_atom_site_label_2
_geom_bond_distance
O(3) C(23) 1.309(8)
O(4) C(32) 1.385(7)
O(4) C(24) 1.396(8)
O(5) C(46) 1.188(8)
O(2) C(23) 1.284(8)
O(1) C(1) 1.373(8)
O(1) C(9) 1.401(7)
O(6) C(46) 1.286(8)
C(32) C(27) 1.388(8)
C(32) C(31) 1.41(1)
C(52) C(51) 1.47(2)
C(52) C(47) 1.34(2)
C(24) C(39) 1.342(8)
C(24) C(25) 1.483(8)
C(51) C(50) 1.42(1)
C(50) C(49) 1.42(2)
C(49) C(48) 1.28(2)
C(27) C(26) 1.523(9)
C(27) C(28) 1.41(1)
C(10) C(11) 1.490(8)
C(10) C(1) 1.338(8)
C(14) C(15) 1.35(1)
C(14) C(13) 1.36(1)
C(2) C(17) 1.551(7)
C(2) C(3) 1.556(8)
C(2) C(1) 1.538(8)
C(22) C(17) 1.407(8)
C(22) C(21) 1.406(8)
C(18) C(19) 1.377(8)
C(18) C(17) 1.403(8)
C(48) C(47) 1.35(2)
C(8) C(7) 1.389(9)
C(8) C(9) 1.370(9)
C(16) C(11) 1.434(9)
C(16) C(15) 1.36(1)
C(19) C(20) 1.35(1)
C(46) C(26) 1.545(7)
C(42) C(41) 1.35(1)
C(42) C(43) 1.38(1)
C(45) C(40) 1.35(1)
C(45) C(44) 1.422(9)
C(4) C(3) 1.476(9)
C(4) C(5) 1.384(9)
C(4) C(9) 1.416(8)
C(41) C(40) 1.42(1)
C(39) C(40) 1.500(9)
C(11) C(12) 1.404(8)
C(26) C(25) 1.561(8)
C(23) O(3) 1.309(8)
C(23) C(3) 1.501(7)
C(6) C(7) 1.39(1)
C(6) C(5) 1.41(1)
C(36) C(37) 1.36(1)
C(36) C(35) 1.41(1)
C(30) C(31) 1.38(1)
C(30) C(29) 1.41(1)
C(33) C(25) 1.482(8)
C(33) C(34) 1.396(9)
C(33) C(38) 1.40(1)
C(20) C(21) 1.42(1)
C(37) C(38) 1.388(9)
C(28) C(29) 1.36(1)
C(34) C(35) 1.408(8)
C(1) O(1) 1.373(8)
C(44) C(43) 1.44(1)
C(12) C(13) 1.45(1)
C(9) O(1) 1.401(7)
C(9) C(8) 1.370(9)
C(9) C(4) 1.416(8)
O(3) H(18) 1.0321
O(6) H(36) 0.9940
C(52) H(42) 0.9500
C(51) H(37) 0.9500
C(50) H(38) 0.9501
C(49) H(39) 0.9500
C(10) H(7) 1.2129
C(14) H(10) 1.1960
C(2) H(1) 1.1221
C(22) H(17) 1.0809
C(18) H(13) 1.1013
C(48) H(40) 0.9500
C(47) H(41) 0.9500
C(8) H(6) 1.1322
C(16) H(12) 1.2765
C(19) H(14) 1.1962
C(42) H(28) 1.1000
C(45) H(25) 1.1688
C(41) H(29) 1.1971
C(39) H(35) 0.8922
C(26) H(20) 1.0582
C(15) H(11) 0.9499
C(6) H(4) 1.1587
C(36) H(32) 1.2159
C(30) H(23) 1.0979
C(20) H(15) 1.0839
C(25) H(19) 1.1325
C(37) H(33) 1.1513
C(7) H(5) 1.1477
C(28) H(21) 1.1540
C(34) H(30) 1.1391
C(3) H(2) 1.1226
C(44) H(26) 0.9500
C(31) H(24) 1.0854
C(35) H(31) 1.0898
C(5) H(3) 1.2147
C(12) H(8) 1.0518
C(38) H(34) 1.1454
C(29) H(22) 0.9500
C(43) H(27) 0.9500
C(21) H(16) 1.1195
C(13) H(9) 1.0658
H(26) C(44) 0.9500
H(18) O(3) 1.0321

loop_
_geom_contact_atom_site_label_1
_geom_contact_atom_site_label_2
_geom_contact_distance
_geom_contact_site_symmetry_2
O(3) O(5) 2.703(6) 64601
O(3) O(2) 2.277(8) .
O(3) O(6) 3.578(7) 64601
O(3) C(51) 3.31(1) 65601
O(3) C(2) 3.017(7) .
O(3) C(46) 3.484(7) 64601
O(3) C(3) 2.364(7) .
O(4) O(5) 3.432(6) .
O(4) C(27) 2.434(7) .
O(4) C(46) 3.506(6) .
O(4) C(45) 2.918(7) .
O(4) C(39) 2.341(8) .
O(4) C(26) 2.899(7) .
O(4) C(40) 3.000(8) .
O(4) C(33) 3.230(8) .
O(4) C(25) 2.468(7) .
O(4) C(34) 3.223(7) .
O(4) C(31) 2.373(8) .
O(5) O(3) 2.703(6) 46401
O(5) O(2) 3.370(8) 46401
O(5) O(6) 2.191(8) .
O(5) C(32) 3.302(7) .
O(5) C(24) 3.335(7) .
O(5) C(27) 2.809(7) .
O(5) C(26) 2.402(8) .
O(5) C(23) 3.431(8) 46401
O(5) C(25) 3.305(7) .
O(2) O(3) 2.277(8) .
O(2) O(5) 3.370(8) 64601
O(2) O(1) 3.431(6) .
O(2) O(6) 2.624(7) 64601
O(2) C(2) 3.347(7) .
O(2) C(46) 3.372(7) 64601
O(2) C(4) 2.845(7) .
O(2) C(3) 2.447(6) .
O(2) C(1) 3.375(7) .
O(2) C(9) 3.301(7) .
O(1) O(2) 3.431(6) .
O(1) C(10) 2.377(8) .
O(1) C(2) 2.481(7) .
O(1) C(18) 3.215(7) .
O(1) C(8) 2.353(8) .
O(1) C(16) 2.971(8) .
O(1) C(17) 3.251(6) .
O(1) C(4) 2.458(7) .
O(1) C(11) 2.973(7) .
O(1) C(23) 3.445(7) .
O(1) C(3) 2.843(7) .
O(1) C(44) 3.544(8) 64501
O(6) O(3) 3.578(7) 46401
O(6) O(2) 2.624(7) 46401
O(6) C(49) 3.51(2) .
O(6) C(48) 3.37(1) .
O(6) C(26) 2.362(8) .
O(6) C(23) 3.483(7) 46401
O(6) C(25) 3.108(7) .
C(32) C(24) 2.392(9) .
C(32) C(46) 3.348(8) .
C(32) C(39) 3.599(9) .
C(32) C(26) 2.519(9) .
C(32) C(30) 2.42(1) .
C(32) C(33) 3.35(1) .
C(32) C(25) 2.765(9) .
C(32) C(28) 2.38(1) .
C(32) C(34) 3.271(8) .
C(32) C(29) 2.78(1) .
C(52) C(50) 2.43(2) .
C(52) C(49) 2.72(2) .
C(52) C(48) 2.32(2) .
C(24) C(27) 2.827(8) .
C(24) C(46) 3.069(7) .
C(24) C(45) 3.140(8) .
C(24) C(26) 2.511(8) .
C(24) C(40) 2.601(8) .
C(24) C(33) 2.491(8) .
C(24) C(34) 2.960(7) .
C(51) O(3) 3.31(1) 45401
C(51) C(49) 2.44(2) .
C(51) C(48) 2.77(1) .
C(51) C(47) 2.44(2) .
C(50) C(48) 2.35(2) .
C(50) C(47) 2.76(2) .
C(49) C(47) 2.32(1) .
C(27) C(46) 2.539(8) .
C(27) C(30) 2.83(1) .
C(27) C(33) 3.083(9) .
C(27) C(25) 2.472(9) .
C(27) C(34) 3.407(7) .
C(27) C(31) 2.437(9) .
C(27) C(29) 2.44(1) .
C(10) O(1) 2.377(8) .
C(10) C(2) 2.501(8) .
C(10) C(16) 2.624(9) .
C(10) C(17) 3.398(7) .
C(10) C(12) 2.468(9) .
C(14) C(16) 2.41(1) .
C(14) C(11) 2.848(9) .
C(14) C(12) 2.41(1) .
C(2) O(3) 3.017(7) .
C(2) O(1) 2.481(7) .
C(2) C(22) 2.511(8) .
C(2) C(18) 2.602(8) .
C(2) C(4) 2.50(1) .
C(2) C(23) 2.464(8) .
C(2) C(9) 2.816(9) .
C(22) C(18) 2.44(1) .
C(22) C(19) 2.799(9) .
C(22) C(20) 2.436(9) .
C(22) C(3) 3.358(8) .
C(18) O(1) 3.215(7) .
C(18) C(4) 3.409(9) .
C(18) C(20) 2.37(1) .
C(18) C(3) 3.440(8) .
C(18) C(1) 2.999(8) .
C(18) C(9) 3.287(8) .
C(18) C(21) 2.79(1) .
C(8) O(1) 2.353(8) .
C(8) C(4) 2.44(1) .
C(8) C(6) 2.42(1) .
C(8) C(5) 2.791(9) .
C(8) C(12) 3.598(8) 45501
C(8) C(13) 3.56(1) 45501
C(16) O(1) 2.971(8) .
C(16) C(45) 3.567(9) 64501
C(16) C(36) 3.584(8) .
C(16) C(1) 3.178(9) .
C(16) C(12) 2.40(1) .
C(16) C(13) 2.81(1) .
C(19) C(17) 2.405(7) .
C(19) C(21) 2.41(1) .
C(46) O(3) 3.484(7) 46401
C(46) O(2) 3.372(7) 46401
C(46) C(25) 2.544(7) .
C(46) C(28) 3.47(1) .
C(17) O(1) 3.251(6) .
C(17) C(4) 3.122(8) .
C(17) C(20) 2.771(8) .
C(17) C(3) 2.565(6) .
C(17) C(1) 2.561(7) .
C(17) C(9) 3.403(7) .
C(17) C(21) 2.418(8) .
C(42) C(45) 2.76(1) .
C(42) C(40) 2.37(1) .
C(42) C(44) 2.45(1) .
C(42) C(31) 3.480(9) 45501
C(45) C(16) 3.567(9) 46501
C(45) C(41) 2.42(1) .
C(45) C(39) 2.493(9) .
C(45) C(20) 3.591(9) .
C(45) C(43) 2.426(9) .
C(4) O(1) 2.458(7) .
C(4) C(23) 2.500(9) .
C(4) C(6) 2.43(1) .
C(4) C(7) 2.80(1) .
C(4) C(1) 2.878(9) .
C(41) C(39) 2.46(1) .
C(41) C(30) 3.56(1) 45501
C(41) C(44) 2.85(1) .
C(41) C(43) 2.40(1) .
C(39) C(33) 3.381(8) .
C(39) C(25) 2.501(8) .
C(11) O(1) 2.973(7) .
C(11) C(15) 2.409(9) .
C(11) C(7) 3.498(7) 65501
C(11) C(1) 2.532(8) .
C(11) C(13) 2.51(1) .
C(26) C(33) 2.517(8) .
C(26) C(28) 2.59(1) .
C(26) C(34) 3.441(8) .
C(26) C(38) 3.326(9) .
C(23) O(5) 3.431(8) 64601
C(23) O(1) 3.445(7) .
C(23) O(6) 3.483(7) 64601
C(23) C(1) 3.039(8) .
C(23) C(5) 3.387(9) .
C(23) C(9) 3.304(8) .
C(40) C(30) 3.519(9) 45501
C(40) C(44) 2.41(1) .
C(40) C(43) 2.754(9) .
C(15) C(12) 2.70(1) .
C(15) C(13) 2.33(1) .
C(6) C(9) 2.76(1) .
C(36) C(33) 2.858(8) .
C(36) C(34) 2.427(8) .
C(36) C(38) 2.402(8) .
C(30) C(41) 3.56(1) 65501
C(30) C(40) 3.519(9) 65501
C(30) C(28) 2.39(1) .
C(33) C(37) 2.45(1) .
C(33) C(35) 2.468(8) .
C(25) C(34) 2.543(8) .
C(25) C(38) 2.509(9) .
C(37) C(34) 2.74(1) .
C(37) C(35) 2.38(1) .
C(7) C(11) 3.498(7) 45501
C(7) C(5) 2.41(1) .
C(7) C(12) 3.509(8) 45501
C(7) C(9) 2.376(9) .
C(28) C(31) 2.748(9) .
C(34) C(38) 2.36(1) .
C(3) O(3) 2.364(7) .
C(3) O(1) 2.843(7) .
C(3) C(1) 2.520(8) .
C(3) C(5) 2.529(9) .
C(3) C(9) 2.478(8) .
C(1) C(9) 2.423(9) .
C(44) O(1) 3.544(8) 46501
C(31) C(42) 3.480(9) 65501
C(31) C(29) 2.41(1) .
C(35) C(38) 2.76(1) .
C(5) C(9) 2.397(8) .
C(12) C(8) 3.598(8) 65501
C(12) C(7) 3.509(8) 65501
C(9) O(2) 3.301(7) .
C(9) C(2) 2.816(9) .
C(9) C(18) 3.287(8) .
C(9) C(17) 3.403(7) .
C(9) C(23) 3.304(8) .
C(9) C(6) 2.76(1) .
C(9) C(7) 2.376(9) .
C(9) C(3) 2.478(8) .
C(9) C(1) 2.423(9) .
C(9) C(5) 2.397(8) .
C(13) C(8) 3.56(1) 65501
O(3) H(37) 3.1228 65601
O(3) H(1) 2.5244 .
O(3) H(2) 2.5519 .
O(3) H(22) 2.7935 54601
O(3) H(33) 3.0318 55601
O(3) H(32) 3.5552 55601
O(3) H(36) 2.7938 64601
O(4) H(14) 2.9822 .
O(4) H(11) 2.9979 46501
O(4) H(19) 3.3700 .
O(4) H(24) 2.5251 .
O(4) H(35) 3.0855 .
O(4) H(25) 2.2648 .
O(4) H(30) 2.5235 .
O(5) H(37) 3.2035 56501
O(5) H(3) 3.2358 56401
O(5) H(4) 3.2680 56401
O(5) H(10) 3.1433 46501
O(5) H(11) 2.9985 46501
O(5) H(18) 1.6805 46401
O(5) H(19) 3.4001 .
O(5) H(20) 3.1623 .
O(5) H(22) 3.3042 45501
O(5) H(36) 2.2705 .
O(2) H(40) 3.2175 64601
O(2) H(26) 2.8572 64501
O(2) H(1) 3.4253 .
O(2) H(2) 3.2630 .
O(2) H(4) 3.1198 65501
O(2) H(18) 2.3111 .
O(2) H(21) 3.2568 54601
O(2) H(22) 3.4402 54601
O(2) H(27) 3.4582 64501
O(2) H(36) 1.6414 64601
O(1) H(26) 2.9414 64501
O(1) H(1) 3.3114 .
O(1) H(6) 2.5748 .
O(1) H(13) 2.4550 .
O(1) H(7) 3.3876 .
O(1) H(12) 2.3212 .
O(1) H(31) 3.0870 .
O(6) H(39) 3.3254 .
O(6) H(40) 3.0826 .
O(6) H(4) 2.5753 56401
O(6) H(15) 3.5616 55401
O(6) H(16) 3.0077 55401
O(6) H(18) 2.7556 46401
O(6) H(19) 2.5852 .
O(6) H(20) 2.5713 .
C(32) H(10) 3.2925 46501
C(32) H(11) 3.3725 46501
C(32) H(20) 3.2816 .
C(32) H(21) 3.3815 .
C(32) H(23) 3.4039 .
C(32) H(24) 2.1328 .
C(32) H(25) 3.3489 .
C(32) H(30) 2.6676 .
C(52) H(37) 2.0996 .
C(52) H(38) 3.2874 .
C(52) H(41) 1.9914 .
C(52) H(40) 3.1511 .
C(52) H(17) 3.5262 45401
C(52) H(10) 3.5838 45501
C(52) H(19) 3.3152 .
C(52) H(34) 3.2702 .
C(24) H(14) 3.0428 .
C(24) H(19) 2.1490 .
C(24) H(20) 3.4313 .
C(24) H(35) 1.8384 .
C(24) H(25) 2.9690 .
C(24) H(30) 2.6904 .
C(51) H(39) 3.3020 .
C(51) H(38) 2.0349 .
C(51) H(42) 2.1094 .
C(51) H(41) 3.3021 .
C(51) H(1) 3.2393 45401
C(51) H(3) 3.3742 55401
C(51) H(10) 3.2963 45501
C(51) H(18) 3.3889 45401
C(51) H(34) 2.7374 .
C(50) H(37) 2.1223 .
C(50) H(39) 2.0703 .
C(50) H(42) 3.3015 .
C(50) H(40) 3.2225 .
C(50) H(1) 3.0152 45401
C(50) H(7) 3.0300 45401
C(50) H(34) 2.9311 .
C(49) H(37) 3.3335 .
C(49) H(38) 2.1093 .
C(49) H(41) 3.1567 .
C(49) H(40) 1.9460 .
C(49) H(1) 3.4168 45401
C(49) H(17) 3.3359 45401
C(49) H(7) 3.3828 45401
C(49) H(19) 3.5164 .
C(49) H(27) 3.5737 55401
C(49) H(34) 3.4664 .
C(27) H(10) 3.5546 46501
C(27) H(19) 3.3555 .
C(27) H(20) 2.0577 .
C(27) H(21) 2.1444 .
C(27) H(22) 3.2947 .
C(27) H(24) 3.3913 .
C(27) H(30) 3.2532 .
C(10) H(1) 2.5633 .
C(10) H(13) 3.5917 .
C(10) H(8) 2.5973 .
C(10) H(12) 3.0237 .
C(10) H(29) 3.3550 65501
C(10) H(31) 3.0202 .
C(14) H(37) 3.2976 65501
C(14) H(42) 2.9418 65501
C(14) H(5) 3.3882 65501
C(14) H(6) 3.3876 65501
C(14) H(8) 3.3577 .
C(14) H(9) 2.2001 .
C(14) H(11) 2.0013 .
C(14) H(12) 3.5332 .
C(2) H(2) 2.1858 .
C(2) H(13) 2.7830 .
C(2) H(17) 2.6758 .
C(2) H(7) 2.5532 .
C(22) H(1) 2.7171 .
C(22) H(2) 3.0444 .
C(22) H(13) 3.4158 .
C(22) H(15) 3.3624 .
C(22) H(16) 2.1689 .
C(22) H(20) 3.5739 55601
C(22) H(28) 2.9100 65501
C(22) H(34) 3.3083 55601
C(18) H(38) 3.5256 55601
C(18) H(1) 3.5148 .
C(18) H(14) 2.1768 .
C(18) H(15) 3.3936 .
C(18) H(17) 3.4173 .
C(18) H(8) 3.2385 45501
C(18) H(28) 2.8034 65501
C(18) H(31) 3.3793 .
C(18) H(30) 3.2568 .
C(48) H(39) 1.9248 .
C(48) H(38) 3.2213 .
C(48) H(42) 3.1716 .
C(48) H(41) 1.9997 .
C(48) H(17) 2.8177 45401
C(48) H(19) 3.2207 .
C(48) H(21) 3.4837 45501
C(48) H(27) 3.5103 55401
C(48) H(36) 3.5112 .
C(47) H(37) 3.2826 .
C(47) H(39) 3.1580 .
C(47) H(42) 1.9734 .
C(47) H(40) 1.9585 .
C(47) H(17) 2.9051 45401
C(47) H(19) 3.1247 .
C(47) H(35) 3.3760 .
C(8) H(4) 3.4950 .
C(8) H(5) 2.1602 .
C(8) H(13) 3.0726 .
C(8) H(23) 3.3696 54501
C(8) H(24) 2.8369 54501
C(8) H(27) 3.3378 64501
C(16) H(26) 3.2950 64501
C(16) H(5) 2.9633 65501
C(16) H(8) 3.3516 .
C(16) H(10) 3.4213 .
C(16) H(11) 1.9502 .
C(16) H(23) 3.5513 54501
C(16) H(25) 2.8690 64501
C(16) H(32) 2.6778 .
C(16) H(31) 3.1201 .
C(19) H(39) 3.5021 55601
C(19) H(38) 3.5253 55601
C(19) H(13) 2.1791 .
C(19) H(15) 2.1773 .
C(19) H(16) 3.4250 .
C(19) H(8) 3.1063 45501
C(19) H(28) 2.8365 65501
C(19) H(30) 3.0295 .
C(46) H(3) 3.4831 56401
C(46) H(4) 2.9741 56401
C(46) H(16) 3.4143 55401
C(46) H(18) 2.4792 46401
C(46) H(19) 2.4946 .
C(46) H(20) 2.1664 .
C(46) H(21) 3.5375 .
C(46) H(36) 1.8532 .
C(17) H(1) 2.2722 .
C(17) H(2) 2.6690 .
C(17) H(13) 2.1449 .
C(17) H(14) 3.4598 .
C(17) H(16) 3.4187 .
C(17) H(17) 2.1644 .
C(17) H(7) 3.2987 .
C(17) H(28) 2.8213 65501
C(42) H(39) 3.4768 55601
C(42) H(26) 3.2921 .
C(42) H(7) 3.4423 45501
C(42) H(23) 3.5000 45501
C(42) H(24) 3.1546 45501
C(42) H(29) 2.3685 .
C(42) H(27) 2.0131 .
C(45) H(26) 2.1201 .
C(45) H(5) 3.5687 56501
C(45) H(14) 3.0484 .
C(45) H(15) 2.9002 .
C(45) H(11) 3.2826 46501
C(45) H(12) 2.7664 46501
C(45) H(23) 2.9483 45501
C(45) H(35) 3.2575 .
C(45) H(29) 3.3573 .
C(45) H(27) 3.3026 .
C(4) H(1) 3.3951 .
C(4) H(2) 2.0822 .
C(4) H(3) 2.1744 .
C(4) H(4) 3.4409 .
C(4) H(6) 3.4609 .
C(4) H(13) 3.0778 .
C(41) H(14) 3.5517 .
C(41) H(7) 3.4166 45501
C(41) H(8) 3.3814 45501
C(41) H(23) 3.4295 45501
C(41) H(35) 2.5866 .
C(41) H(28) 2.1472 .
C(41) H(27) 3.2378 .
C(41) H(25) 3.5151 .
C(41) H(31) 3.3448 45501
C(41) H(30) 3.5199 45501
C(39) H(14) 2.8923 .
C(39) H(8) 3.5688 45501
C(39) H(19) 2.6868 .
C(39) H(29) 2.4115 .
C(39) H(25) 2.8382 .
C(39) H(30) 3.5470 .
C(11) H(5) 3.1272 65501
C(11) H(7) 2.3720 .
C(11) H(8) 2.1072 .
C(11) H(9) 3.3950 .
C(11) H(11) 3.2353 .
C(11) H(12) 2.3725 .
C(11) H(29) 3.2532 65501
C(11) H(31) 2.9001 .
C(26) H(16) 3.0918 55401
C(26) H(19) 2.0598 .
C(26) H(21) 2.7168 .
C(26) H(34) 3.4555 .
C(26) H(36) 3.2275 .
C(23) H(1) 2.4430 .
C(23) H(2) 2.1605 .
C(23) H(3) 3.4928 .
C(23) H(18) 1.8886 .
C(23) H(21) 3.5273 54601
C(23) H(22) 3.1656 54601
C(23) H(33) 3.4663 55601
C(23) H(36) 2.5163 64601
C(40) H(26) 3.2935 .
C(40) H(14) 2.8134 .
C(40) H(8) 3.5722 45501
C(40) H(23) 3.1102 45501
C(40) H(35) 2.0797 .
C(40) H(29) 2.0908 .
C(40) H(28) 3.3880 .
C(40) H(25) 2.2335 .
C(15) H(42) 3.2056 65501
C(15) H(5) 3.0873 65501
C(15) H(9) 3.3546 .
C(15) H(10) 2.1284 .
C(15) H(12) 2.2675 .
C(15) H(25) 2.8342 64501
C(15) H(32) 2.8145 .
C(6) H(3) 2.3194 .
C(6) H(5) 2.2268 .
C(6) H(6) 3.4432 .
C(6) H(15) 3.4979 54501
C(6) H(16) 3.4105 54501
C(36) H(42) 2.9929 65501
C(36) H(41) 3.5095 65501
C(36) H(9) 2.9967 45501
C(36) H(34) 3.3999 .
C(36) H(33) 2.1176 .
C(36) H(31) 2.2224 .
C(36) H(30) 3.4260 .
C(30) H(6) 2.8094 56501
C(30) H(10) 3.4786 46501
C(30) H(21) 3.4596 .
C(30) H(22) 2.0545 .
C(30) H(24) 2.1685 .
C(30) H(32) 3.3282 56501
C(33) H(41) 3.5233 65501
C(33) H(9) 2.8122 45501
C(33) H(19) 2.1570 .
C(33) H(20) 2.6587 .
C(33) H(35) 3.3445 .
C(33) H(34) 2.2188 .
C(33) H(33) 3.4841 .
C(33) H(31) 3.4099 .
C(33) H(30) 2.2130 .
C(20) H(39) 3.0434 55601
C(20) H(13) 3.3845 .
C(20) H(14) 2.2440 .
C(20) H(16) 2.2235 .
C(20) H(17) 3.4243 .
C(20) H(28) 2.8727 65501
C(20) H(25) 3.5285 .
C(25) H(20) 2.2012 .
C(25) H(35) 2.5043 .
C(25) H(34) 2.7671 .
C(25) H(30) 2.8306 .
C(37) H(41) 3.5981 65501
C(37) H(2) 3.0537 55401
C(37) H(17) 3.4936 55401
C(37) H(9) 2.9711 45501
C(37) H(10) 3.4287 45501
C(37) H(34) 2.1506 .
C(37) H(32) 2.2749 .
C(37) H(31) 3.4008 .
C(7) H(3) 3.5419 .
C(7) H(4) 2.2579 .
C(7) H(6) 2.1942 .
C(7) H(15) 3.3130 54501
C(7) H(24) 2.8873 54501
C(7) H(27) 3.5315 64501
C(28) H(41) 3.4241 65501
C(28) H(3) 3.3345 56401
C(28) H(20) 2.6168 .
C(28) H(22) 2.0147 .
C(28) H(23) 3.3938 .
C(34) H(41) 3.4204 65501
C(34) H(13) 3.4519 .
C(34) H(14) 3.2913 .
C(34) H(9) 2.7443 45501
C(34) H(19) 3.4322 .
C(34) H(29) 3.5248 65501
C(34) H(34) 3.4179 .
C(34) H(32) 3.5196 .
C(34) H(31) 2.1225 .
C(3) H(1) 2.1295 .
C(3) H(3) 2.7081 .
C(3) H(13) 3.4698 .
C(3) H(17) 3.3961 .
C(3) H(18) 3.2415 .
C(3) H(33) 3.2391 55601
C(1) H(26) 3.5860 64501
C(1) H(1) 2.1144 .
C(1) H(2) 3.4780 .
C(1) H(13) 2.6691 .
C(1) H(7) 2.0951 .
C(1) H(12) 3.0294 .
C(1) H(31) 3.1491 .
C(44) H(39) 3.2448 55601
C(44) H(15) 3.0238 .
C(44) H(12) 2.6097 46501
C(44) H(23) 3.0902 45501
C(44) H(28) 3.4151 .
C(44) H(27) 2.1008 .
C(44) H(25) 2.1690 .
C(31) H(5) 3.3169 56501
C(31) H(6) 2.7581 56501
C(31) H(10) 3.2535 46501
C(31) H(22) 3.2628 .
C(31) H(23) 2.1305 .
C(31) H(30) 3.2205 .
C(35) H(42) 3.3691 65501
C(35) H(41) 3.4353 65501
C(35) H(13) 3.1923 .
C(35) H(9) 2.8509 45501
C(35) H(29) 3.1771 65501
C(35) H(33) 3.3792 .
C(35) H(32) 2.2494 .
C(35) H(30) 2.1542 .
C(5) H(38) 3.4362 55601
C(5) H(2) 2.6253 .
C(5) H(4) 2.1772 .
C(5) H(5) 3.4749 .
C(5) H(21) 3.3386 54601
C(12) H(5) 3.3966 65501
C(12) H(13) 3.5051 65501
C(12) H(14) 3.4015 65501
C(12) H(7) 2.7856 .
C(12) H(9) 2.1015 .
C(12) H(10) 3.5555 .
C(12) H(12) 3.5880 .
C(12) H(29) 2.9798 65501
C(12) H(31) 3.5872 .
C(38) H(41) 3.5597 65501
C(38) H(2) 3.5565 55401
C(38) H(17) 3.2642 55401
C(38) H(9) 2.9114 45501
C(38) H(19) 2.6357 .
C(38) H(20) 3.0755 .
C(38) H(33) 2.2284 .
C(38) H(32) 3.5298 .
C(38) H(30) 3.4166 .
C(29) H(21) 2.2145 .
C(29) H(23) 2.2018 .
C(29) H(24) 3.4111 .
C(29) H(33) 3.2650 56501
C(29) H(32) 3.5292 56501
C(9) H(26) 3.2920 64501
C(9) H(2) 3.3256 .
C(9) H(3) 3.4571 .
C(9) H(5) 3.3949 .
C(9) H(6) 2.1709 .
C(9) H(13) 2.5416 .
C(9) H(12) 3.3463 .
C(9) H(27) 3.4895 64501
C(43) H(39) 2.9827 55601
C(43) H(40) 3.5246 55601
C(43) H(26) 2.0742 .
C(43) H(6) 3.5850 46501
C(43) H(23) 3.3883 45501
C(43) H(24) 3.3589 45501
C(43) H(29) 3.5635 .
C(43) H(28) 2.1017 .
C(43) H(25) 3.4551 .
C(21) H(39) 3.5214 55601
C(21) H(14) 3.5203 .
C(21) H(15) 2.0868 .
C(21) H(17) 2.1712 .
C(21) H(20) 3.0564 55601
C(21) H(28) 2.9328 65501
C(21) H(27) 3.3048 65501
C(21) H(34) 3.5533 55601
C(13) H(42) 3.2173 65501
C(13) H(5) 3.5753 65501
C(13) H(6) 3.2228 65501
C(13) H(8) 2.1737 .
C(13) H(10) 2.2924 .
C(13) H(11) 3.1991 .
H(37) O(3) 3.1228 45401
H(37) O(5) 3.2035 54501
H(37) C(14) 3.2976 45501
H(39) C(19) 3.5021 55401
H(39) C(42) 3.4768 55401
H(39) C(20) 3.0434 55401
H(39) C(44) 3.2448 55401
H(39) C(43) 2.9827 55401
H(39) C(21) 3.5214 55401
H(38) C(18) 3.5256 55401
H(38) C(19) 3.5253 55401
H(38) C(5) 3.4362 55401
H(42) C(14) 2.9418 45501
H(42) C(15) 3.2056 45501
H(42) C(36) 2.9929 45501
H(42) C(35) 3.3691 45501
H(42) C(13) 3.2173 45501
H(41) C(36) 3.5095 45501
H(41) C(33) 3.5233 45501
H(41) C(37) 3.5981 45501
H(41) C(28) 3.4241 45501
H(41) C(34) 3.4204 45501
H(41) C(35) 3.4353 45501
H(41) C(38) 3.5597 45501
H(40) O(2) 3.2175 46401
H(40) C(43) 3.5246 55401
H(26) O(2) 2.8572 46501
H(26) O(1) 2.9414 46501
H(26) C(16) 3.2950 46501
H(26) C(42) 3.2921 .
H(26) C(45) 2.1201 .
H(26) C(40) 3.2935 .
H(26) C(1) 3.5860 46501
H(26) C(9) 3.2920 46501
H(26) C(43) 2.0742 .
H(1) O(3) 2.5244 .
H(1) O(1) 3.3114 .
H(1) C(51) 3.2393 65601
H(1) C(50) 3.0152 65601
H(1) C(49) 3.4168 65601
H(2) O(3) 2.5519 .
H(2) C(37) 3.0537 55601
H(2) C(38) 3.5565 55601
H(2) C(9) 3.3256 .
H(3) O(5) 3.2358 54601
H(3) C(51) 3.3742 55601
H(3) C(46) 3.4831 54601
H(3) C(28) 3.3345 54601
H(3) C(9) 3.4571 .
H(4) O(5) 3.2680 54601
H(4) O(2) 3.1198 45501
H(4) O(6) 2.5753 54601
H(4) C(46) 2.9741 54601
H(5) C(14) 3.3882 45501
H(5) C(16) 2.9633 45501
H(5) C(45) 3.5687 54501
H(5) C(11) 3.1272 45501
H(5) C(15) 3.0873 45501
H(5) C(31) 3.3169 54501
H(5) C(12) 3.3966 45501
H(5) C(9) 3.3949 .
H(5) C(13) 3.5753 45501
H(6) O(1) 2.5748 .
H(6) C(14) 3.3876 45501
H(6) C(30) 2.8094 54501
H(6) C(31) 2.7581 54501
H(6) C(9) 2.1709 .
H(6) C(43) 3.5850 64501
H(6) C(13) 3.2228 45501
H(13) O(1) 2.4550 .
H(13) C(12) 3.5051 45501
H(13) C(9) 2.5416 .
H(14) C(12) 3.4015 45501
H(15) O(6) 3.5616 55601
H(15) C(6) 3.4979 56501
H(15) C(7) 3.3130 56501
H(16) O(6) 3.0077 55601
H(16) C(46) 3.4143 55601
H(16) C(26) 3.0918 55601
H(16) C(6) 3.4105 56501
H(17) C(52) 3.5262 65601
H(17) C(49) 3.3359 65601
H(17) C(48) 2.8177 65601
H(17) C(47) 2.9051 65601
H(17) C(37) 3.4936 55601
H(17) C(38) 3.2642 55601
H(7) O(1) 3.3876 .
H(7) C(50) 3.0300 65601
H(7) C(49) 3.3828 65601
H(7) C(42) 3.4423 65501
H(7) C(41) 3.4166 65501
H(8) C(18) 3.2385 65501
H(8) C(19) 3.1063 65501
H(8) C(41) 3.3814 65501
H(8) C(39) 3.5688 65501
H(8) C(40) 3.5722 65501
H(9) C(36) 2.9967 65501
H(9) C(33) 2.8122 65501
H(9) C(37) 2.9711 65501
H(9) C(34) 2.7443 65501
H(9) C(35) 2.8509 65501
H(9) C(38) 2.9114 65501
H(10) O(5) 3.1433 64501
H(10) C(32) 3.2925 64501
H(10) C(52) 3.5838 65501
H(10) C(51) 3.2963 65501
H(10) C(27) 3.5546 64501
H(10) C(30) 3.4786 64501
H(10) C(37) 3.4287 65501
H(10) C(31) 3.2535 64501
H(11) O(4) 2.9979 64501
H(11) O(5) 2.9985 64501
H(11) C(32) 3.3725 64501
H(11) C(45) 3.2826 64501
H(12) O(1) 2.3212 .
H(12) C(45) 2.7664 64501
H(12) C(44) 2.6097 64501
H(12) C(9) 3.3463 .
H(18) O(5) 1.6805 64601
H(18) O(6) 2.7556 64601
H(18) C(51) 3.3889 65601
H(18) C(46) 2.4792 64601
H(20) C(22) 3.5739 55401
H(20) C(21) 3.0564 55401
H(21) O(2) 3.2568 56401
H(21) C(48) 3.4837 65501
H(21) C(23) 3.5273 56401
H(21) C(5) 3.3386 56401
H(22) O(3) 2.7935 56401
H(22) O(5) 3.3042 65501
H(22) O(2) 3.4402 56401
H(22) C(23) 3.1656 56401
H(23) C(8) 3.3696 56501
H(23) C(16) 3.5513 56501
H(23) C(42) 3.5000 65501
H(23) C(45) 2.9483 65501
H(23) C(41) 3.4295 65501
H(23) C(40) 3.1102 65501
H(23) C(44) 3.0902 65501
H(23) C(43) 3.3883 65501
H(24) C(8) 2.8369 56501
H(24) C(42) 3.1546 65501
H(24) C(7) 2.8873 56501
H(24) C(43) 3.3589 65501
H(29) C(10) 3.3550 45501
H(29) C(11) 3.2532 45501
H(29) C(34) 3.5248 45501
H(29) C(35) 3.1771 45501
H(29) C(12) 2.9798 45501
H(28) C(22) 2.9100 45501
H(28) C(18) 2.8034 45501
H(28) C(19) 2.8365 45501
H(28) C(17) 2.8213 45501
H(28) C(20) 2.8727 45501
H(28) C(21) 2.9328 45501
H(27) O(2) 3.4582 46501
H(27) C(49) 3.5737 55601
H(27) C(48) 3.5103 55601
H(27) C(8) 3.3378 46501
H(27) C(7) 3.5315 46501
H(27) C(9) 3.4895 46501
H(27) C(21) 3.3048 45501
H(25) C(16) 2.8690 46501
H(25) C(15) 2.8342 46501
H(34) C(22) 3.3083 55401
H(34) C(21) 3.5533 55401
H(33) O(3) 3.0318 55401
H(33) C(23) 3.4663 55401
H(33) C(3) 3.2391 55401
H(33) C(29) 3.2650 54501
H(32) O(3) 3.5552 55401
H(32) C(30) 3.3282 54501
H(32) C(29) 3.5292 54501
H(31) O(1) 3.0870 .
H(31) C(41) 3.3448 65501
H(30) C(41) 3.5199 65501
H(36) O(3) 2.7938 46401
H(36) O(2) 1.6414 46401
H(36) C(23) 2.5163 46401

loop_
_geom_torsion_atom_site_label_1
_geom_torsion_atom_site_label_2
_geom_torsion_atom_site_label_3
_geom_torsion_atom_site_label_4
_geom_torsion
C(24) O(4) C(32) C(27) 16.6(7)
C(24) O(4) C(32) C(31) -165.0(4)
C(32) O(4) C(24) C(39) -173.4(4)
C(32) O(4) C(24) C(25) 9.5(6)
C(9) O(1) C(1) C(10) 173.5(4)
C(9) O(1) C(1) C(2) -9.4(6)
C(1) O(1) C(9) C(8) 164.3(4)
C(1) O(1) C(9) C(4) -13.8(7)
O(4) C(32) C(27) C(26) -3.5(8)
O(4) C(32) C(27) C(28) -179.3(5)
C(31) C(32) C(27) C(26) 178.2(5)
C(31) C(32) C(27) C(28) 2.3(8)
O(4) C(32) C(31) C(30) -178.7(6)
C(27) C(32) C(31) C(30) -0.2(7)
C(47) C(52) C(51) C(50) 2(1)
C(51) C(52) C(47) C(48) -5(2)
O(4) C(24) C(39) C(40) -1.7(9)
C(25) C(24) C(39) C(40) 175.1(5)
O(4) C(24) C(25) C(26) -45.2(6)
O(4) C(24) C(25) C(33) 82.1(7)
C(39) C(24) C(25) C(26) 138.0(5)
C(39) C(24) C(25) C(33) -94.7(7)
C(52) C(51) C(50) C(49) 5(1)
C(51) C(50) C(49) C(48) -10(1)
C(50) C(49) C(48) C(47) 7(2)
C(32) C(27) C(26) C(46) 89.2(6)
C(32) C(27) C(26) C(25) -30.8(6)
C(28) C(27) C(26) C(46) -95.2(6)
C(28) C(27) C(26) C(25) 144.7(5)
C(32) C(27) C(28) C(29) -4.3(9)
C(26) C(27) C(28) C(29) -180.0(5)
C(1) C(10) C(11) C(16) -10.6(8)
C(1) C(10) C(11) C(12) 169.9(5)
C(11) C(10) C(1) O(1) -1.9(8)
C(11) C(10) C(1) C(2) -178.9(5)
C(13) C(14) C(15) C(16) -2(1)
C(15) C(14) C(13) C(12) 4(1)
C(3) C(2) C(17) C(22) 91.6(6)
C(3) C(2) C(17) C(18) -90.2(6)
C(1) C(2) C(17) C(22) -146.0(5)
C(1) C(2) C(17) C(18) 32.2(8)
C(17) C(2) C(3) C(4) 71.5(6)
C(17) C(2) C(3) C(23) -162.9(5)
C(1) C(2) C(3) C(4) -52.6(6)
C(1) C(2) C(3) C(23) 73.0(6)
C(17) C(2) C(1) O(1) -81.8(6)
C(17) C(2) C(1) C(10) 95.3(6)
C(3) C(2) C(1) O(1) 41.8(6)
C(3) C(2) C(1) C(10) -141.0(5)
C(21) C(22) C(17) C(2) 176.8(5)
C(21) C(22) C(17) C(18) -1.5(9)
C(17) C(22) C(21) C(20) -0.3(8)
C(17) C(18) C(19) C(20) 0(1)
C(19) C(18) C(17) C(2) -176.8(6)
C(19) C(18) C(17) C(22) 1.3(9)
C(49) C(48) C(47) C(52) 1(2)
C(9) C(8) C(7) C(6) 2.9(9)
C(7) C(8) C(9) O(1) 179.7(5)
C(7) C(8) C(9) C(4) -2.2(8)
C(15) C(16) C(11) C(10) -178.0(5)
C(15) C(16) C(11) C(12) 1.5(7)
C(11) C(16) C(15) C(14) 0(1)
C(18) C(19) C(20) C(21) -2(1)
O(5) C(46) C(26) C(27) -20.4(8)
O(5) C(46) C(26) C(25) 97.6(7)
O(6) C(46) C(26) C(27) 160.9(5)
O(6) C(46) C(26) C(25) -81.1(6)
C(43) C(42) C(41) C(40) -3(1)
C(41) C(42) C(43) C(44) 4(1)
C(44) C(45) C(40) C(41) -0.8(9)
C(44) C(45) C(40) C(39) 174.6(5)
C(40) C(45) C(44) C(43) 1.3(8)
C(5) C(4) C(3) C(2) -147.6(5)
C(5) C(4) C(3) C(23) 90.8(7)
C(9) C(4) C(3) C(2) 33.5(7)
C(9) C(4) C(3) C(23) -88.2(6)
C(3) C(4) C(5) C(6) 176.3(6)
C(9) C(4) C(5) C(6) -4.8(9)
C(3) C(4) C(9) O(1) 0.2(6)
C(3) C(4) C(9) C(8) -177.8(5)
C(5) C(4) C(9) O(1) -178.9(5)
C(5) C(4) C(9) C(8) 3.1(8)
C(42) C(41) C(40) C(45) 1(1)
C(42) C(41) C(40) C(39) -174.0(6)
C(24) C(39) C(40) C(45) 15(1)
C(24) C(39) C(40) C(41) -168.4(6)
C(10) C(11) C(12) C(13) 179.8(5)
C(16) C(11) C(12) C(13) 0.2(7)
C(27) C(26) C(25) C(24) 52.8(6)
C(27) C(26) C(25) C(33) -76.0(6)
C(46) C(26) C(25) C(24) -68.4(6)
C(46) C(26) C(25) C(33) 162.8(5)
O(3) C(23) C(3) C(2) 76.8(6)
O(3) C(23) C(3) C(4) -159.5(6)
O(2) C(23) C(3) C(2) -103.5(7)
O(2) C(23) C(3) C(4) 20.1(8)
C(5) C(6) C(7) C(8) -4(1)
C(7) C(6) C(5) C(4) 5(1)
C(35) C(36) C(37) C(38) 4(1)
C(37) C(36) C(35) C(34) -2(1)
C(29) C(30) C(31) C(32) -0.2(7)
C(31) C(30) C(29) C(28) -1(1)
C(34) C(33) C(25) C(24) -31.3(9)
C(34) C(33) C(25) C(26) 95.8(7)
C(38) C(33) C(25) C(24) 146.1(6)
C(38) C(33) C(25) C(26) -86.8(8)
C(25) C(33) C(34) C(35) 177.1(7)
C(38) C(33) C(34) C(35) 0(1)
C(25) C(33) C(38) C(37) -175.4(7)
C(34) C(33) C(38) C(37) 2(1)
C(19) C(20) C(21) C(22) 2(1)
C(36) C(37) C(38) C(33) -4(1)
C(27) C(28) C(29) C(30) 4(1)
C(33) C(34) C(35) C(36) 0(1)
C(45) C(44) C(43) C(42) -2.8(8)
C(11) C(12) C(13) C(14) -3(1)
